data_7005864
loop_
_publ_author_name
'Adam, Fatima I.'
'Hogarth, Graeme'
'Richards, Idris'
'Sanchez, Benjamin E.'

_publ_section_title
;
 Models of the iron-only hydrogenase: structural studies of chelating
 diphosphine complexes [Fe2(CO)4(micro-pdt)(kappa2P,P'-diphosphine)].
;
_journal_issue 24
_journal_name_full 'Dalton transactions (Cambridge, England : 2003)'
_journal_page_first 2495
_journal_page_last 2498
_journal_paper_doi 10.1039/b706123b
_journal_year 2007
_chemical_formula_sum 'C34 H32 Fe2 O4 P2 S2'
_chemical_formula_weight 742.36
_chemical_name_systematic
;
?
;
_space_group_IT_number 2
_symmetry_cell_setting triclinic
_symmetry_space_group_name_Hall '-P 1'
_symmetry_space_group_name_H-M 'P -1'
_atom_sites_solution_hydrogens geom
_atom_sites_solution_primary heavy
_atom_sites_solution_secondary difmap
_audit_creation_method SHELXL-97
_cell_angle_alpha 73.689(1)
_cell_angle_beta 84.670(1)
_cell_angle_gamma 61.833(1)
_cell_formula_units_Z 2
_cell_length_a 10.4973(8)
_cell_length_b 11.1050(8)
_cell_length_c 16.5294(12)
_cell_measurement_temperature 150(2)
_cell_volume 1628.5(2)
_computing_cell_refinement 'Bruker SAINT'
_computing_data_collection 'Bruker SMART'
_computing_data_reduction 'Bruker SAINT'
_computing_structure_refinement 'SHELXL-97 (Sheldrick, 1997)'
_computing_structure_solution 'SHELXS-97 (Sheldrick, 1990)'
_diffrn_ambient_temperature 150(2)
_diffrn_measured_fraction_theta_full 0.985
_diffrn_measured_fraction_theta_max 0.927
_diffrn_measurement_device_type 'Bruker SMART APEX diffractometer'
_diffrn_measurement_method '\w rotation with narrow frames'
_diffrn_radiation_monochromator graphite
_diffrn_radiation_source 'fine-focus sealed tube'
_diffrn_radiation_type MoK\a
_diffrn_radiation_wavelength 0.71073
_diffrn_reflns_av_R_equivalents 0.0160
_diffrn_reflns_av_sigmaI/netI 0.0257
_diffrn_reflns_limit_h_max 13
_diffrn_reflns_limit_h_min -13
_diffrn_reflns_limit_k_max 14
_diffrn_reflns_limit_k_min -14
_diffrn_reflns_limit_l_max 22
_diffrn_reflns_limit_l_min -21
_diffrn_reflns_number 14343
_diffrn_reflns_theta_full 26.00
_diffrn_reflns_theta_max 28.25
_diffrn_reflns_theta_min 2.16
_exptl_absorpt_coefficient_mu 1.155
_exptl_absorpt_correction_T_max 0.8738
_exptl_absorpt_correction_T_min 0.7380
_exptl_absorpt_correction_type multi-scan
_exptl_crystal_colour red
_exptl_crystal_density_diffrn 1.514
_exptl_crystal_density_method 'not measured'
_exptl_crystal_description block
_exptl_crystal_F_000 764
_exptl_crystal_size_max 0.28
_exptl_crystal_size_mid 0.14
_exptl_crystal_size_min 0.12
_refine_diff_density_max 0.454
_refine_diff_density_min -0.295
_refine_diff_density_rms 0.061
_refine_ls_extinction_method none
_refine_ls_goodness_of_fit_ref 1.028
_refine_ls_hydrogen_treatment refxyz
_refine_ls_matrix_type full
_refine_ls_number_parameters 525
_refine_ls_number_reflns 7449
_refine_ls_number_restraints 0
_refine_ls_restrained_S_all 1.028
_refine_ls_R_factor_all 0.0306
_refine_ls_R_factor_gt 0.0273
_refine_ls_shift/su_max 0.001
_refine_ls_shift/su_mean 0.000
_refine_ls_structure_factor_coef Fsqd
_refine_ls_weighting_details 'calc w=1/[\s^2^(Fo^2^)+(0.0374P)^2^+0.6386P] where P=(Fo^2^+2Fc^2^)/3'
_refine_ls_weighting_scheme calc
_refine_ls_wR_factor_gt 0.0675
_refine_ls_wR_factor_ref 0.0694
_reflns_number_gt 6774
_reflns_number_total 7449
_reflns_threshold_expression I>2\s(I)
_cod_data_source_file b706123b.txt
_cod_data_source_block str0505
_cod_original_sg_symbol_H-M p_-1
_cod_database_code 7005864

loop_
_symmetry_equiv_pos_as_xyz
'x, y, z'
'-x, -y, -z'

loop_
_atom_site_label
_atom_site_type_symbol
_atom_site_fract_x
_atom_site_fract_y
_atom_site_fract_z
_atom_site_U_iso_or_equiv
_atom_site_adp_type
_atom_site_occupancy
_atom_site_symmetry_multiplicity
_atom_site_calc_flag
_atom_site_refinement_flags
_atom_site_disorder_assembly
_atom_site_disorder_group
Fe1 Fe 0.71273(2) 0.92035(2) 0.279747(13) 0.01408(6) Uani 1 1 d . . .
Fe2 Fe 0.89726(2) 1.01297(2) 0.233344(14) 0.01762(6) Uani 1 1 d . . .
P1 P 0.49330(4) 1.10008(4) 0.28071(2) 0.01654(8) Uani 1 1 d . . .
P2 P 0.63563(4) 0.76251(4) 0.29228(2) 0.01578(8) Uani 1 1 d . . .
S1 S 0.74493(4) 1.01504(4) 0.14410(2) 0.01700(8) Uani 1 1 d . . .
S2 S 0.95412(4) 0.78146(4) 0.28651(2) 0.01840(8) Uani 1 1 d . . .
O1 O 0.72757(14) 0.87317(14) 0.46108(7) 0.0297(3) Uani 1 1 d . . .
O2 O 1.14660(16) 0.98837(17) 0.13056(10) 0.0410(3) Uani 1 1 d . . .
O3 O 0.74143(16) 1.32333(14) 0.17591(10) 0.0410(4) Uani 1 1 d . . .
O4 O 0.99277(15) 0.99178(15) 0.40064(8) 0.0350(3) Uani 1 1 d . . .
C1 C 0.72145(17) 0.89163(16) 0.38882(10) 0.0194(3) Uani 1 1 d . . .
C2 C 1.05082(18) 0.99651(18) 0.17097(11) 0.0243(3) Uani 1 1 d . . .
C3 C 0.80060(19) 1.20244(19) 0.20094(11) 0.0261(4) Uani 1 1 d . . .
C4 C 0.95526(18) 1.00173(18) 0.33500(11) 0.0235(3) Uani 1 1 d . . .
C5 C 0.85479(19) 0.88779(18) 0.08363(10) 0.0229(3) Uani 1 1 d . . .
C6 C 0.91771(19) 0.73300(18) 0.13227(11) 0.0243(3) Uani 1 1 d . . .
C7 C 1.02379(18) 0.68854(18) 0.20412(12) 0.0253(3) Uani 1 1 d . . .
C8 C 0.36853(18) 1.04701(18) 0.34912(11) 0.0228(3) Uani 1 1 d . . .
C9 C 0.35689(18) 0.91716(19) 0.34450(12) 0.0248(3) Uani 1 1 d . . .
C10 C 0.49652(18) 0.77725(18) 0.37045(10) 0.0212(3) Uani 1 1 d . . .
C11 C 0.38571(17) 1.21380(16) 0.18208(10) 0.0201(3) Uani 1 1 d . . .
C12 C 0.41371(19) 1.32251(19) 0.13305(11) 0.0259(4) Uani 1 1 d . . .
C13 C 0.3305(2) 1.4145(2) 0.05986(12) 0.0319(4) Uani 1 1 d . . .
C14 C 0.2188(2) 1.3984(2) 0.03425(12) 0.0360(5) Uani 1 1 d . . .
C15 C 0.1919(2) 1.2902(2) 0.08140(14) 0.0391(5) Uani 1 1 d . . .
C16 C 0.2747(2) 1.1982(2) 0.15511(12) 0.0317(4) Uani 1 1 d . . .
C17 C 0.47420(17) 1.23826(16) 0.32966(10) 0.0196(3) Uani 1 1 d . . .
C18 C 0.58999(18) 1.22890(18) 0.37005(10) 0.0222(3) Uani 1 1 d . . .
C19 C 0.5697(2) 1.32956(19) 0.41168(11) 0.0246(3) Uani 1 1 d . . .
C20 C 0.4325(2) 1.43923(18) 0.41353(10) 0.0250(4) Uani 1 1 d . . .
C21 C 0.3163(2) 1.45093(18) 0.37281(11) 0.0267(4) Uani 1 1 d . . .
C22 C 0.33687(19) 1.35136(18) 0.33091(11) 0.0246(3) Uani 1 1 d . . .
C23 C 0.77357(17) 0.57806(16) 0.33552(10) 0.0186(3) Uani 1 1 d . . .
C24 C 0.83194(19) 0.48039(18) 0.28786(10) 0.0226(3) Uani 1 1 d . . .
C25 C 0.93796(19) 0.34205(18) 0.32331(12) 0.0259(4) Uani 1 1 d . . .
C26 C 0.98571(19) 0.29994(18) 0.40675(12) 0.0273(4) Uani 1 1 d . . .
C27 C 0.92950(19) 0.39673(19) 0.45442(11) 0.0269(4) Uani 1 1 d . . .
C28 C 0.82518(18) 0.53486(18) 0.41920(11) 0.0233(3) Uani 1 1 d . . .
C29 C 0.55036(16) 0.75253(16) 0.20429(10) 0.0182(3) Uani 1 1 d . . .
C30 C 0.49697(19) 0.65487(18) 0.21677(11) 0.0237(3) Uani 1 1 d . . .
C31 C 0.42906(19) 0.64971(18) 0.15067(12) 0.0256(3) Uani 1 1 d . . .
C32 C 0.41549(19) 0.74013(19) 0.07107(11) 0.0255(3) Uani 1 1 d . . .
C33 C 0.46891(19) 0.83627(19) 0.05782(11) 0.0248(3) Uani 1 1 d . . .
C34 C 0.53378(17) 0.84409(17) 0.12432(10) 0.0200(3) Uani 1 1 d . . .
H5A H 0.931(2) 0.915(2) 0.0595(13) 0.027(5) Uiso 1 1 d . . .
H5B H 0.790(2) 0.909(2) 0.0371(13) 0.026(5) Uiso 1 1 d . . .
H6A H 0.966(2) 0.675(2) 0.0945(14) 0.035(6) Uiso 1 1 d . . .
H6B H 0.841(2) 0.711(2) 0.1531(13) 0.026(5) Uiso 1 1 d . . .
H7A H 1.108(2) 0.701(2) 0.1842(14) 0.032(6) Uiso 1 1 d . . .
H7B H 1.056(2) 0.588(2) 0.2343(14) 0.038(6) Uiso 1 1 d . . .
H8A H 0.273(2) 1.127(2) 0.3396(13) 0.030(5) Uiso 1 1 d . . .
H8B H 0.400(2) 1.031(2) 0.4071(14) 0.029(5) Uiso 1 1 d . . .
H9A H 0.324(2) 0.926(2) 0.2910(13) 0.021(5) Uiso 1 1 d . . .
H9B H 0.284(2) 0.908(2) 0.3813(14) 0.034(6) Uiso 1 1 d . . .
H10A H 0.535(2) 0.772(2) 0.4216(13) 0.025(5) Uiso 1 1 d . . .
H10B H 0.477(2) 0.697(2) 0.3774(12) 0.024(5) Uiso 1 1 d . . .
H12 H 0.489(2) 1.334(2) 0.1481(14) 0.035(6) Uiso 1 1 d . . .
H13 H 0.346(3) 1.486(3) 0.0274(15) 0.039(6) Uiso 1 1 d . . .
H14 H 0.160(3) 1.461(3) -0.0136(15) 0.044(6) Uiso 1 1 d . . .
H15 H 0.118(3) 1.278(3) 0.0638(16) 0.054(7) Uiso 1 1 d . . .
H16 H 0.252(2) 1.128(3) 0.1871(15) 0.039(6) Uiso 1 1 d . . .
H18 H 0.681(2) 1.154(2) 0.3679(13) 0.026(5) Uiso 1 1 d . . .
H19 H 0.648(2) 1.323(2) 0.4364(13) 0.025(5) Uiso 1 1 d . . .
H20 H 0.423(2) 1.501(2) 0.4439(14) 0.036(6) Uiso 1 1 d . . .
H21 H 0.226(2) 1.525(2) 0.3733(13) 0.033(6) Uiso 1 1 d . . .
H22 H 0.257(2) 1.358(2) 0.3040(13) 0.026(5) Uiso 1 1 d . . .
H24 H 0.800(2) 0.502(2) 0.2335(14) 0.029(5) Uiso 1 1 d . . .
H25 H 0.974(2) 0.279(2) 0.2904(13) 0.030(5) Uiso 1 1 d . . .
H26 H 1.055(3) 0.204(3) 0.4313(14) 0.040(6) Uiso 1 1 d . . .
H27 H 0.959(2) 0.371(2) 0.5107(14) 0.033(6) Uiso 1 1 d . . .
H28 H 0.788(2) 0.603(2) 0.4511(12) 0.021(5) Uiso 1 1 d . . .
H30 H 0.508(2) 0.591(2) 0.2687(13) 0.027(5) Uiso 1 1 d . . .
H31 H 0.394(2) 0.586(2) 0.1597(13) 0.029(5) Uiso 1 1 d . . .
H32 H 0.371(2) 0.737(2) 0.0266(14) 0.035(6) Uiso 1 1 d . . .
H33 H 0.464(2) 0.897(2) 0.0033(14) 0.030(5) Uiso 1 1 d . . .
H34 H 0.569(2) 0.912(2) 0.1158(13) 0.029(5) Uiso 1 1 d . . .

loop_
_atom_site_aniso_label
_atom_site_aniso_U_11
_atom_site_aniso_U_22
_atom_site_aniso_U_33
_atom_site_aniso_U_23
_atom_site_aniso_U_13
_atom_site_aniso_U_12
Fe1 0.01345(10) 0.01375(11) 0.01284(10) -0.00310(8) -0.00083(8) -0.00462(8)
Fe2 0.01589(11) 0.01835(11) 0.01919(12) -0.00556(9) 0.00012(8) -0.00806(9)
P1 0.01437(18) 0.01581(18) 0.01647(18) -0.00516(15) -0.00119(14) -0.00392(15)
P2 0.01744(18) 0.01470(18) 0.01317(17) -0.00164(14) -0.00100(14) -0.00674(15)
S1 0.01715(17) 0.01730(18) 0.01477(17) -0.00340(14) -0.00041(13) -0.00694(14)
S2 0.01477(17) 0.01693(18) 0.01933(18) -0.00433(14) -0.00209(14) -0.00390(14)
O1 0.0332(7) 0.0329(7) 0.0170(6) -0.0063(5) -0.0022(5) -0.0103(6)
O2 0.0356(8) 0.0522(9) 0.0442(8) -0.0181(7) 0.0177(7) -0.0277(7)
O3 0.0436(8) 0.0204(7) 0.0554(9) -0.0064(6) -0.0155(7) -0.0109(6)
O4 0.0379(7) 0.0423(8) 0.0287(7) -0.0123(6) -0.0054(6) -0.0191(6)
C1 0.0172(7) 0.0166(7) 0.0212(8) -0.0051(6) -0.0009(6) -0.0049(6)
C2 0.0236(8) 0.0246(8) 0.0273(8) -0.0082(7) 0.0005(7) -0.0126(7)
C3 0.0247(8) 0.0277(9) 0.0305(9) -0.0111(7) -0.0032(7) -0.0133(7)
C4 0.0201(8) 0.0221(8) 0.0288(9) -0.0079(7) 0.0006(6) -0.0096(6)
C5 0.0236(8) 0.0271(8) 0.0179(8) -0.0096(7) 0.0039(6) -0.0103(7)
C6 0.0232(8) 0.0245(8) 0.0247(8) -0.0130(7) 0.0029(7) -0.0076(7)
C7 0.0200(8) 0.0207(8) 0.0301(9) -0.0117(7) 0.0005(7) -0.0028(6)
C8 0.0172(7) 0.0250(8) 0.0233(8) -0.0091(7) 0.0052(6) -0.0069(7)
C9 0.0185(8) 0.0286(9) 0.0267(9) -0.0069(7) 0.0041(7) -0.0115(7)
C10 0.0224(8) 0.0233(8) 0.0181(8) -0.0039(6) 0.0032(6) -0.0122(7)
C11 0.0183(7) 0.0166(7) 0.0196(7) -0.0060(6) -0.0030(6) -0.0022(6)
C12 0.0239(8) 0.0248(8) 0.0245(8) -0.0053(7) -0.0030(7) -0.0079(7)
C13 0.0375(10) 0.0230(9) 0.0248(9) -0.0004(7) -0.0039(8) -0.0083(8)
C14 0.0382(11) 0.0281(10) 0.0268(9) -0.0036(8) -0.0152(8) -0.0029(8)
C15 0.0385(11) 0.0367(11) 0.0390(11) -0.0040(9) -0.0205(9) -0.0146(9)
C16 0.0347(10) 0.0270(9) 0.0320(10) -0.0025(8) -0.0125(8) -0.0137(8)
C17 0.0221(8) 0.0158(7) 0.0170(7) -0.0050(6) -0.0001(6) -0.0054(6)
C18 0.0218(8) 0.0217(8) 0.0211(8) -0.0070(6) 0.0023(6) -0.0082(7)
C19 0.0302(9) 0.0278(9) 0.0204(8) -0.0070(7) 0.0015(7) -0.0169(7)
C20 0.0396(10) 0.0197(8) 0.0175(8) -0.0066(6) 0.0057(7) -0.0152(7)
C21 0.0286(9) 0.0172(8) 0.0244(8) -0.0064(7) 0.0012(7) -0.0024(7)
C22 0.0219(8) 0.0211(8) 0.0238(8) -0.0071(7) -0.0032(6) -0.0032(7)
C23 0.0186(7) 0.0161(7) 0.0193(7) -0.0012(6) -0.0015(6) -0.0083(6)
C24 0.0266(8) 0.0220(8) 0.0184(8) -0.0044(6) -0.0021(6) -0.0109(7)
C25 0.0263(8) 0.0202(8) 0.0293(9) -0.0092(7) -0.0009(7) -0.0077(7)
C26 0.0239(8) 0.0192(8) 0.0303(9) -0.0024(7) -0.0062(7) -0.0043(7)
C27 0.0271(9) 0.0249(9) 0.0212(8) -0.0011(7) -0.0068(7) -0.0076(7)
C28 0.0252(8) 0.0215(8) 0.0198(8) -0.0042(6) -0.0024(6) -0.0084(7)
C29 0.0184(7) 0.0175(7) 0.0173(7) -0.0041(6) -0.0009(6) -0.0073(6)
C30 0.0270(8) 0.0221(8) 0.0211(8) -0.0003(7) -0.0029(6) -0.0131(7)
C31 0.0259(8) 0.0235(8) 0.0311(9) -0.0077(7) -0.0017(7) -0.0137(7)
C32 0.0246(8) 0.0280(9) 0.0245(8) -0.0095(7) -0.0040(7) -0.0107(7)
C33 0.0258(8) 0.0272(9) 0.0180(8) -0.0016(7) -0.0039(6) -0.0113(7)
C34 0.0197(7) 0.0201(8) 0.0189(7) -0.0019(6) -0.0006(6) -0.0098(6)

loop_
_atom_type_symbol
_atom_type_description
_atom_type_scat_dispersion_real
_atom_type_scat_dispersion_imag
_atom_type_scat_source
C C 0.0033 0.0016 'International Tables Vol C Tables 4.2.6.8 and 6.1.1.4'
H H 0.0000 0.0000 'International Tables Vol C Tables 4.2.6.8 and 6.1.1.4'
O O 0.0106 0.0060 'International Tables Vol C Tables 4.2.6.8 and 6.1.1.4'
P P 0.1023 0.0942 'International Tables Vol C Tables 4.2.6.8 and 6.1.1.4'
S S 0.1246 0.1234 'International Tables Vol C Tables 4.2.6.8 and 6.1.1.4'
Fe Fe 0.3463 0.8444 'International Tables Vol C Tables 4.2.6.8 and 6.1.1.4'

loop_
_geom_angle_atom_site_label_1
_geom_angle_atom_site_label_2
_geom_angle_atom_site_label_3
_geom_angle
_geom_angle_site_symmetry_1
_geom_angle_site_symmetry_3
_geom_angle_publ_flag
C1 Fe1 P2 92.01(5) . . ?
C1 Fe1 P1 86.49(5) . . ?
P2 Fe1 P1 94.959(18) . . ?
C1 Fe1 S2 88.37(5) . . ?
P2 Fe1 S2 100.840(17) . . ?
P1 Fe1 S2 163.544(18) . . ?
C1 Fe1 S1 155.21(6) . . ?
P2 Fe1 S1 112.642(17) . . ?
P1 Fe1 S1 93.554(16) . . ?
S2 Fe1 S1 84.645(15) . . ?
C1 Fe1 Fe2 101.27(5) . . ?
P2 Fe1 Fe2 151.996(15) . . ?
P1 Fe1 Fe2 110.233(15) . . ?
S2 Fe1 Fe2 55.608(13) . . ?
S1 Fe1 Fe2 55.522(12) . . ?
C3 Fe2 C4 95.25(8) . . ?
C3 Fe2 C2 96.17(8) . . ?
C4 Fe2 C2 103.18(8) . . ?
C3 Fe2 S1 87.09(5) . . ?
C4 Fe2 S1 153.41(6) . . ?
C2 Fe2 S1 102.88(6) . . ?
C3 Fe2 S2 163.02(6) . . ?
C4 Fe2 S2 85.96(5) . . ?
C2 Fe2 S2 100.05(6) . . ?
S1 Fe2 S2 84.440(15) . . ?
C3 Fe2 Fe1 107.92(6) . . ?
C4 Fe2 Fe1 98.96(5) . . ?
C2 Fe2 Fe1 145.45(6) . . ?
S1 Fe2 Fe1 55.519(12) . . ?
S2 Fe2 Fe1 55.283(12) . . ?
C11 P1 C8 104.06(8) . . ?
C11 P1 C17 99.53(7) . . ?
C8 P1 C17 96.48(8) . . ?
C11 P1 Fe1 120.88(5) . . ?
C8 P1 Fe1 113.65(6) . . ?
C17 P1 Fe1 118.50(5) . . ?
C29 P2 C10 100.28(8) . . ?
C29 P2 C23 103.05(7) . . ?
C10 P2 C23 100.87(7) . . ?
C29 P2 Fe1 122.99(5) . . ?
C10 P2 Fe1 112.58(6) . . ?
C23 P2 Fe1 114.08(5) . . ?
C5 S1 Fe2 107.47(6) . . ?
C5 S1 Fe1 115.93(6) . . ?
Fe2 S1 Fe1 68.959(14) . . ?
C7 S2 Fe1 115.44(6) . . ?
C7 S2 Fe2 110.17(6) . . ?
Fe1 S2 Fe2 69.110(13) . . ?
O1 C1 Fe1 179.58(16) . . ?
O2 C2 Fe2 178.80(18) . . ?
O3 C3 Fe2 176.27(18) . . ?
O4 C4 Fe2 178.61(15) . . ?
C6 C5 S1 115.59(12) . . ?
C5 C6 C7 114.59(15) . . ?
C6 C7 S2 116.18(12) . . ?
C9 C8 P1 119.74(12) . . ?
C8 C9 C10 114.41(14) . . ?
C9 C10 P2 112.68(11) . . ?
C16 C11 C12 118.30(16) . . ?
C16 C11 P1 122.52(13) . . ?
C12 C11 P1 119.16(13) . . ?
C13 C12 C11 120.78(17) . . ?
C14 C13 C12 120.18(19) . . ?
C15 C14 C13 119.46(17) . . ?
C14 C15 C16 120.49(19) . . ?
C11 C16 C15 120.78(19) . . ?
C18 C17 C22 118.62(15) . . ?
C18 C17 P1 122.24(12) . . ?
C22 C17 P1 119.01(13) . . ?
C17 C18 C19 120.73(16) . . ?
C20 C19 C18 119.77(17) . . ?
C21 C20 C19 120.19(16) . . ?
C20 C21 C22 119.97(16) . . ?
C21 C22 C17 120.70(16) . . ?
C24 C23 C28 118.52(14) . . ?
C24 C23 P2 122.75(12) . . ?
C28 C23 P2 118.70(12) . . ?
C23 C24 C25 120.55(15) . . ?
C26 C25 C24 120.28(16) . . ?
C27 C26 C25 119.62(16) . . ?
C26 C27 C28 120.33(16) . . ?
C27 C28 C23 120.68(16) . . ?
C34 C29 C30 118.58(15) . . ?
C34 C29 P2 120.81(12) . . ?
C30 C29 P2 120.59(12) . . ?
C31 C30 C29 120.63(16) . . ?
C32 C31 C30 120.07(16) . . ?
C33 C32 C31 119.82(16) . . ?
C32 C33 C34 120.25(16) . . ?
C33 C34 C29 120.62(16) . . ?

loop_
_geom_bond_atom_site_label_1
_geom_bond_atom_site_label_2
_geom_bond_distance
_geom_bond_site_symmetry_2
_geom_bond_publ_flag
Fe1 C1 1.7438(16) . ?
Fe1 P2 2.2077(5) . ?
Fe1 P1 2.2272(4) . ?
Fe1 S2 2.2535(4) . ?
Fe1 S1 2.2622(4) . ?
Fe1 Fe2 2.5614(3) . ?
Fe2 C3 1.7877(18) . ?
Fe2 C4 1.7917(18) . ?
Fe2 C2 1.7927(17) . ?
Fe2 S1 2.2623(4) . ?
Fe2 S2 2.2623(5) . ?
P1 C11 1.8351(16) . ?
P1 C8 1.8495(17) . ?
P1 C17 1.8509(16) . ?
P2 C29 1.8317(16) . ?
P2 C10 1.8362(16) . ?
P2 C23 1.8365(16) . ?
S1 C5 1.8349(17) . ?
S2 C7 1.8292(17) . ?
O1 C1 1.156(2) . ?
O2 C2 1.135(2) . ?
O3 C3 1.144(2) . ?
O4 C4 1.147(2) . ?
C5 C6 1.513(2) . ?
C6 C7 1.514(2) . ?
C8 C9 1.526(2) . ?
C9 C10 1.529(2) . ?
C11 C16 1.385(2) . ?
C11 C12 1.393(2) . ?
C12 C13 1.389(2) . ?
C13 C14 1.385(3) . ?
C14 C15 1.373(3) . ?
C15 C16 1.394(3) . ?
C17 C18 1.388(2) . ?
C17 C22 1.398(2) . ?
C18 C19 1.396(2) . ?
C19 C20 1.384(3) . ?
C20 C21 1.382(3) . ?
C21 C22 1.388(2) . ?
C23 C24 1.391(2) . ?
C23 C28 1.399(2) . ?
C24 C25 1.394(2) . ?
C25 C26 1.385(2) . ?
C26 C27 1.384(3) . ?
C27 C28 1.386(2) . ?
C29 C34 1.390(2) . ?
C29 C30 1.400(2) . ?
C30 C31 1.387(2) . ?
C31 C32 1.385(3) . ?
C32 C33 1.383(2) . ?
C33 C34 1.389(2) . ?

loop_
_geom_torsion_atom_site_label_1
_geom_torsion_atom_site_label_2
_geom_torsion_atom_site_label_3
_geom_torsion_atom_site_label_4
_geom_torsion
_geom_torsion_site_symmetry_1
_geom_torsion_site_symmetry_2
_geom_torsion_site_symmetry_3
_geom_torsion_site_symmetry_4
_geom_torsion_publ_flag
C1 Fe1 Fe2 C3 -97.10(8) . . . . ?
P2 Fe1 Fe2 C3 146.08(7) . . . . ?
P1 Fe1 Fe2 C3 -6.70(6) . . . . ?
S2 Fe1 Fe2 C3 -177.22(6) . . . . ?
S1 Fe1 Fe2 C3 73.34(6) . . . . ?
C1 Fe1 Fe2 C4 1.43(7) . . . . ?
P2 Fe1 Fe2 C4 -115.39(6) . . . . ?
P1 Fe1 Fe2 C4 91.82(6) . . . . ?
S2 Fe1 Fe2 C4 -78.69(6) . . . . ?
S1 Fe1 Fe2 C4 171.86(6) . . . . ?
C1 Fe1 Fe2 C2 130.94(11) . . . . ?
P2 Fe1 Fe2 C2 14.11(11) . . . . ?
P1 Fe1 Fe2 C2 -138.67(10) . . . . ?
S2 Fe1 Fe2 C2 50.82(10) . . . . ?
S1 Fe1 Fe2 C2 -58.63(10) . . . . ?
C1 Fe1 Fe2 S1 -170.44(5) . . . . ?
P2 Fe1 Fe2 S1 72.74(3) . . . . ?
P1 Fe1 Fe2 S1 -80.040(18) . . . . ?
S2 Fe1 Fe2 S1 109.444(18) . . . . ?
C1 Fe1 Fe2 S2 80.12(5) . . . . ?
P2 Fe1 Fe2 S2 -36.70(3) . . . . ?
P1 Fe1 Fe2 S2 170.516(19) . . . . ?
S1 Fe1 Fe2 S2 -109.444(18) . . . . ?
C1 Fe1 P1 C11 177.80(8) . . . . ?
P2 Fe1 P1 C11 -90.48(7) . . . . ?
S2 Fe1 P1 C11 105.76(9) . . . . ?
S1 Fe1 P1 C11 22.64(7) . . . . ?
Fe2 Fe1 P1 C11 77.08(7) . . . . ?
C1 Fe1 P1 C8 -57.38(8) . . . . ?
P2 Fe1 P1 C8 34.34(6) . . . . ?
S2 Fe1 P1 C8 -129.42(8) . . . . ?
S1 Fe1 P1 C8 147.45(6) . . . . ?
Fe2 Fe1 P1 C8 -158.11(6) . . . . ?
C1 Fe1 P1 C17 54.83(8) . . . . ?
P2 Fe1 P1 C17 146.55(6) . . . . ?
S2 Fe1 P1 C17 -17.22(9) . . . . ?
S1 Fe1 P1 C17 -100.34(6) . . . . ?
Fe2 Fe1 P1 C17 -45.90(6) . . . . ?
C1 Fe1 P2 C29 163.41(8) . . . . ?
P1 Fe1 P2 C29 76.76(6) . . . . ?
S2 Fe1 P2 C29 -107.86(6) . . . . ?
S1 Fe1 P2 C29 -19.19(6) . . . . ?
Fe2 Fe1 P2 C29 -77.72(7) . . . . ?
C1 Fe1 P2 C10 43.38(8) . . . . ?
P1 Fe1 P2 C10 -43.26(6) . . . . ?
S2 Fe1 P2 C10 132.11(6) . . . . ?
S1 Fe1 P2 C10 -139.21(6) . . . . ?
Fe2 Fe1 P2 C10 162.25(6) . . . . ?
C1 Fe1 P2 C23 -70.80(8) . . . . ?
P1 Fe1 P2 C23 -157.44(6) . . . . ?
S2 Fe1 P2 C23 17.93(6) . . . . ?
S1 Fe1 P2 C23 106.61(6) . . . . ?
Fe2 Fe1 P2 C23 48.07(7) . . . . ?
C3 Fe2 S1 C5 134.16(8) . . . . ?
C4 Fe2 S1 C5 -129.93(13) . . . . ?
C2 Fe2 S1 C5 38.50(8) . . . . ?
S2 Fe2 S1 C5 -60.58(6) . . . . ?
Fe1 Fe2 S1 C5 -111.72(6) . . . . ?
C3 Fe2 S1 Fe1 -114.12(6) . . . . ?
C4 Fe2 S1 Fe1 -18.20(12) . . . . ?
C2 Fe2 S1 Fe1 150.22(6) . . . . ?
S2 Fe2 S1 Fe1 51.147(13) . . . . ?
C1 Fe1 S1 C5 122.70(14) . . . . ?
P2 Fe1 S1 C5 -51.10(7) . . . . ?
P1 Fe1 S1 C5 -147.98(7) . . . . ?
S2 Fe1 S1 C5 48.43(7) . . . . ?
Fe2 Fe1 S1 C5 99.83(7) . . . . ?
C1 Fe1 S1 Fe2 22.87(12) . . . . ?
P2 Fe1 S1 Fe2 -150.932(16) . . . . ?
P1 Fe1 S1 Fe2 112.190(16) . . . . ?
S2 Fe1 S1 Fe2 -51.402(14) . . . . ?
C1 Fe1 S2 C7 152.01(9) . . . . ?
P2 Fe1 S2 C7 60.27(7) . . . . ?
P1 Fe1 S2 C7 -136.21(9) . . . . ?
S1 Fe1 S2 C7 -51.80(7) . . . . ?
Fe2 Fe1 S2 C7 -103.13(7) . . . . ?
C1 Fe1 S2 Fe2 -104.86(5) . . . . ?
P2 Fe1 S2 Fe2 163.398(15) . . . . ?
P1 Fe1 S2 Fe2 -33.08(6) . . . . ?
S1 Fe1 S2 Fe2 51.328(13) . . . . ?
C3 Fe2 S2 C7 119.5(2) . . . . ?
C4 Fe2 S2 C7 -145.72(8) . . . . ?
C2 Fe2 S2 C7 -43.03(8) . . . . ?
S1 Fe2 S2 C7 59.11(6) . . . . ?
Fe1 Fe2 S2 C7 110.46(6) . . . . ?
C3 Fe2 S2 Fe1 9.1(2) . . . . ?
C4 Fe2 S2 Fe1 103.82(5) . . . . ?
C2 Fe2 S2 Fe1 -153.49(6) . . . . ?
S1 Fe2 S2 Fe1 -51.350(14) . . . . ?
P2 Fe1 C1 O1 177(100) . . . . ?
P1 Fe1 C1 O1 -88(30) . . . . ?
S2 Fe1 C1 O1 76(30) . . . . ?
S1 Fe1 C1 O1 3(30) . . . . ?
Fe2 Fe1 C1 O1 22(30) . . . . ?
C3 Fe2 C2 O2 -23(8) . . . . ?
C4 Fe2 C2 O2 -120(8) . . . . ?
S1 Fe2 C2 O2 66(8) . . . . ?
S2 Fe2 C2 O2 152(8) . . . . ?
Fe1 Fe2 C2 O2 112(8) . . . . ?
C4 Fe2 C3 O3 142(2) . . . . ?
C2 Fe2 C3 O3 38(2) . . . . ?
S1 Fe2 C3 O3 -65(2) . . . . ?
S2 Fe2 C3 O3 -125(2) . . . . ?
Fe1 Fe2 C3 O3 -117(2) . . . . ?
C3 Fe2 C4 O4 158(7) . . . . ?
C2 Fe2 C4 O4 -104(7) . . . . ?
S1 Fe2 C4 O4 64(7) . . . . ?
S2 Fe2 C4 O4 -5(7) . . . . ?
Fe1 Fe2 C4 O4 49(7) . . . . ?
Fe2 S1 C5 C6 71.92(13) . . . . ?
Fe1 S1 C5 C6 -2.68(15) . . . . ?
S1 C5 C6 C7 -63.26(18) . . . . ?
C5 C6 C7 S2 59.38(19) . . . . ?
Fe1 S2 C7 C6 10.03(16) . . . . ?
Fe2 S2 C7 C6 -65.73(15) . . . . ?
C11 P1 C8 C9 86.73(14) . . . . ?
C17 P1 C8 C9 -171.72(14) . . . . ?
Fe1 P1 C8 C9 -46.69(15) . . . . ?
P1 C8 C9 C10 63.19(19) . . . . ?
C8 C9 C10 P2 -71.59(17) . . . . ?
C29 P2 C10 C9 -67.11(13) . . . . ?
C23 P2 C10 C9 -172.69(12) . . . . ?
Fe1 P2 C10 C9 65.32(13) . . . . ?
C8 P1 C11 C16 -28.49(17) . . . . ?
C17 P1 C11 C16 -127.70(16) . . . . ?
Fe1 P1 C11 C16 100.68(15) . . . . ?
C8 P1 C11 C12 149.91(13) . . . . ?
C17 P1 C11 C12 50.70(14) . . . . ?
Fe1 P1 C11 C12 -80.92(14) . . . . ?
C16 C11 C12 C13 1.2(3) . . . . ?
P1 C11 C12 C13 -177.25(14) . . . . ?
C11 C12 C13 C14 -0.5(3) . . . . ?
C12 C13 C14 C15 -0.5(3) . . . . ?
C13 C14 C15 C16 0.9(3) . . . . ?
C12 C11 C16 C15 -0.9(3) . . . . ?
P1 C11 C16 C15 177.55(16) . . . . ?
C14 C15 C16 C11 -0.2(3) . . . . ?
C11 P1 C17 C18 -137.14(14) . . . . ?
C8 P1 C17 C18 117.38(14) . . . . ?
Fe1 P1 C17 C18 -4.03(16) . . . . ?
C11 P1 C17 C22 47.12(15) . . . . ?
C8 P1 C17 C22 -58.37(14) . . . . ?
Fe1 P1 C17 C22 -179.77(11) . . . . ?
C22 C17 C18 C19 0.5(2) . . . . ?
P1 C17 C18 C19 -175.23(13) . . . . ?
C17 C18 C19 C20 0.7(3) . . . . ?
C18 C19 C20 C21 -1.4(3) . . . . ?
C19 C20 C21 C22 0.9(3) . . . . ?
C20 C21 C22 C17 0.3(3) . . . . ?
C18 C17 C22 C21 -1.0(3) . . . . ?
P1 C17 C22 C21 174.88(14) . . . . ?
C29 P2 C23 C24 24.13(15) . . . . ?
C10 P2 C23 C24 127.49(14) . . . . ?
Fe1 P2 C23 C24 -111.58(13) . . . . ?
C29 P2 C23 C28 -157.72(13) . . . . ?
C10 P2 C23 C28 -54.36(14) . . . . ?
Fe1 P2 C23 C28 66.58(14) . . . . ?
C28 C23 C24 C25 0.9(2) . . . . ?
P2 C23 C24 C25 179.08(13) . . . . ?
C23 C24 C25 C26 0.5(3) . . . . ?
C24 C25 C26 C27 -1.2(3) . . . . ?
C25 C26 C27 C28 0.5(3) . . . . ?
C26 C27 C28 C23 1.0(3) . . . . ?
C24 C23 C28 C27 -1.6(3) . . . . ?
P2 C23 C28 C27 -179.87(14) . . . . ?
C10 P2 C29 C34 127.13(14) . . . . ?
C23 P2 C29 C34 -129.06(13) . . . . ?
Fe1 P2 C29 C34 1.46(16) . . . . ?
C10 P2 C29 C30 -51.15(15) . . . . ?
C23 P2 C29 C30 52.67(15) . . . . ?
Fe1 P2 C29 C30 -176.81(11) . . . . ?
C34 C29 C30 C31 0.0(2) . . . . ?
P2 C29 C30 C31 178.34(13) . . . . ?
C29 C30 C31 C32 1.0(3) . . . . ?
C30 C31 C32 C33 -0.5(3) . . . . ?
C31 C32 C33 C34 -1.1(3) . . . . ?
C32 C33 C34 C29 2.2(3) . . . . ?
C30 C29 C34 C33 -1.6(2) . . . . ?
P2 C29 C34 C33 -179.92(13) . . . . ?
